data_4084422
loop_
_publ_author_name
'Lipschutz, Michael I.'
'Tilley, T. Don'

_publ_section_title
;
 Useful Method for the Preparation of Low-Coordinate Nickel(I) Complexes
 via Transformations of the Ni(I) Bis(amido) Complex K{Ni[N(SiMe3)(2,6-
 (i) Pr2-C6H3)]2}
;
_journal_issue 19
_journal_name_full Organometallics
_journal_page_first 5566
_journal_page_last 5570
_journal_paper_doi 10.1021/om500849u
_journal_volume 33
_journal_year 2014
_chemical_formula_sum 'C42 H59 N2 Ni O'
_chemical_formula_weight 666.60
_chemical_name_common Compound7
_chemical_name_systematic
;
 ?
;
_space_group_IT_number 2
_symmetry_cell_setting triclinic
_symmetry_space_group_name_Hall '-P 1'
_symmetry_space_group_name_H-M 'P -1'
_atom_sites_solution_hydrogens geom
_atom_sites_solution_primary direct
_atom_sites_solution_secondary difmap
_audit_creation_method SHELXL-97
_cell_angle_alpha 109.439(5)
_cell_angle_beta 106.744(5)
_cell_angle_gamma 96.811(5)
_cell_formula_units_Z 6
_cell_length_a 18.329(5)
_cell_length_b 19.847(5)
_cell_length_c 20.428(5)
_cell_measurement_reflns_used 9013
_cell_measurement_temperature 100(2)
_cell_measurement_theta_max 26.30
_cell_measurement_theta_min 2.33
_cell_volume 6518(3)
_computing_cell_refinement 'Bruker SAINT'
_computing_data_collection 'Bruker APEX2'
_computing_data_reduction 'Bruker SAINT'
_computing_molecular_graphics ORTEP32
_computing_publication_material WinGX
_computing_structure_refinement SHELXL-97
_computing_structure_solution SIR92
_diffrn_ambient_temperature 100(2)
_diffrn_detector_area_resol_mean 8.366
_diffrn_measured_fraction_theta_full 0.999
_diffrn_measured_fraction_theta_max 0.996
_diffrn_measurement_device_type 'Bruker APEX-II CCD'
_diffrn_measurement_method 'phi and omega scans'
_diffrn_radiation_monochromator 'QUAZAR multilayer mirrors'
_diffrn_radiation_source 'microfocus sealed tube'
_diffrn_radiation_type MoK\a
_diffrn_radiation_wavelength 0.71073
_diffrn_reflns_av_R_equivalents 0.0625
_diffrn_reflns_av_sigmaI/netI 0.0680
_diffrn_reflns_limit_h_max 22
_diffrn_reflns_limit_h_min -22
_diffrn_reflns_limit_k_max 24
_diffrn_reflns_limit_k_min -24
_diffrn_reflns_limit_l_max 25
_diffrn_reflns_limit_l_min -25
_diffrn_reflns_number 157318
_diffrn_reflns_theta_full 25.00
_diffrn_reflns_theta_max 26.44
_diffrn_reflns_theta_min 1.43
_exptl_absorpt_coefficient_mu 0.475
_exptl_absorpt_correction_T_max 0.9721
_exptl_absorpt_correction_T_min 0.9630
_exptl_absorpt_correction_type multi-scan
_exptl_absorpt_process_details SADABS
_exptl_crystal_colour red
_exptl_crystal_density_diffrn 1.019
_exptl_crystal_density_method 'not measured'
_exptl_crystal_description block
_exptl_crystal_F_000 2166
_exptl_crystal_size_max 0.08
_exptl_crystal_size_mid 0.06
_exptl_crystal_size_min 0.06
_platon_squeeze_details
;
;
_refine_diff_density_max 0.937
_refine_diff_density_min -0.652
_refine_diff_density_rms 0.057
_refine_ls_extinction_method none
_refine_ls_goodness_of_fit_ref 1.094
_refine_ls_hydrogen_treatment constr
_refine_ls_matrix_type full
_refine_ls_number_parameters 1288
_refine_ls_number_reflns 26731
_refine_ls_number_restraints 0
_refine_ls_restrained_S_all 1.094
_refine_ls_R_factor_all 0.0924
_refine_ls_R_factor_gt 0.0552
_refine_ls_shift/su_max 0.001
_refine_ls_shift/su_mean 0.000
_refine_ls_structure_factor_coef Fsqd
_refine_ls_weighting_details 'calc w=1/[\s^2^(Fo^2^)+(0.0661P)^2^+0.0000P] where P=(Fo^2^+2Fc^2^)/3'
_refine_ls_weighting_scheme calc
_refine_ls_wR_factor_gt 0.1287
_refine_ls_wR_factor_ref 0.1395
_reflns_number_gt 17432
_reflns_number_total 26731
_reflns_threshold_expression >2sigma(I)
_cod_data_source_file om500849u_si_002.cif
_cod_data_source_block shelxl
_cod_depositor_comments
;
The following automatic conversions were performed:

'_symmetry_cell_setting' value 'Triclinic' changed to 'triclinic'
according to
/home/saulius/struct/COD-crude-data--automatic-downloads/rss-feeds/ACS/lib/dictionaries/cif_core.dic
dictionary named 'cif_core.dic' version 2.4.2 from 2011-04-26.

Automatic conversion script
Id: cif_fix_values 2281 2013-09-26 08:29:07Z andrius 

 Adding full bibliography for 4084419--4084423.cif.
;
_cod_original_sg_symbol_H-M P-1
_cod_database_code 4084422

loop_
_symmetry_equiv_pos_as_xyz
'x, y, z'
'-x, -y, -z'

loop_
_atom_site_label
_atom_site_type_symbol
_atom_site_fract_x
_atom_site_fract_y
_atom_site_fract_z
_atom_site_U_iso_or_equiv
_atom_site_adp_type
_atom_site_occupancy
_atom_site_symmetry_multiplicity
_atom_site_calc_flag
_atom_site_refinement_flags
C1 C -0.32894(14) -0.76219(15) 0.74435(14) 0.0310(6) Uani 1 1 d .
C2 C -0.32324(13) -0.73470(15) 0.81993(14) 0.0282(6) Uani 1 1 d .
C3 C -0.38808(13) -0.75726(14) 0.83721(14) 0.0263(6) Uani 1 1 d .
H033 H -0.3842 -0.7397 0.8877 0.032 Uiso 1 1 calc R
C4 C -0.45736(13) -0.80395(14) 0.78419(14) 0.0278(6) Uani 1 1 d .
C5 C -0.46233(14) -0.82849(14) 0.71036(15) 0.0288(6) Uani 1 1 d .
H022 H -0.5104 -0.8592 0.6732 0.035 Uiso 1 1 calc R
C6 C -0.40005(13) -0.80999(14) 0.68874(14) 0.0272(6) Uani 1 1 d .
C7 C -0.40872(14) -0.83990(15) 0.60635(14) 0.0326(6) Uani 1 1 d .
C8 C -0.49063(16) -0.88905(18) 0.55642(16) 0.0476(8) Uani 1 1 d .
H10D H -0.5301 -0.8605 0.5620 0.071 Uiso 1 1 calc R
H10E H -0.5006 -0.9308 0.5707 0.071 Uiso 1 1 calc R
H10F H -0.4935 -0.9073 0.5047 0.071 Uiso 1 1 calc R
C9 C -0.39760(17) -0.77642(17) 0.58063(15) 0.0415(7) Uani 1 1 d .
H08M H -0.4384 -0.7493 0.5857 0.062 Uiso 1 1 calc R
H08N H -0.4015 -0.7961 0.5286 0.062 Uiso 1 1 calc R
H08O H -0.3459 -0.7432 0.6111 0.062 Uiso 1 1 calc R
C10 C -0.34955(17) -0.88696(17) 0.59295(15) 0.0429(8) Uani 1 1 d .
H06A H -0.3547 -0.9040 0.5406 0.064 Uiso 1 1 calc R
H06B H -0.3601 -0.9295 0.6059 0.064 Uiso 1 1 calc R
H06C H -0.2962 -0.8574 0.6238 0.064 Uiso 1 1 calc R
C11 C -0.24771(15) -0.68227(17) 0.88197(15) 0.0397(7) Uani 1 1 d .
C12 C -0.25731(17) -0.65616(18) 0.95799(15) 0.0475(8) Uani 1 1 d .
H09J H -0.2711 -0.6988 0.9698 0.071 Uiso 1 1 calc R
H09K H -0.2990 -0.6294 0.9568 0.071 Uiso 1 1 calc R
H09L H -0.2079 -0.6236 0.9958 0.071 Uiso 1 1 calc R
C13 C -0.18150(15) -0.7226(2) 0.88748(17) 0.0572(10) Uani 1 1 d .
H08J H -0.1947 -0.7636 0.9018 0.086 Uiso 1 1 calc R
H08K H -0.1327 -0.6885 0.9249 0.086 Uiso 1 1 calc R
H08L H -0.1746 -0.7414 0.8393 0.086 Uiso 1 1 calc R
C14 C -0.22563(19) -0.61240(19) 0.86784(17) 0.0591(10) Uani 1 1 d .
H11A H -0.1764 -0.5808 0.9068 0.089 Uiso 1 1 calc R
H11B H -0.2674 -0.5858 0.8683 0.089 Uiso 1 1 calc R
H11C H -0.2191 -0.6261 0.8195 0.089 Uiso 1 1 calc R
C15 C -0.52574(15) -0.82805(17) 0.80482(16) 0.0409(7) Uani 1 1 d .
H08G H -0.5741 -0.8450 0.7615 0.061 Uiso 1 1 calc R
H08H H -0.5303 -0.7865 0.8448 0.061 Uiso 1 1 calc R
H08I H -0.5172 -0.8683 0.8216 0.061 Uiso 1 1 calc R
C16 C -0.09097(13) -0.70520(15) 0.68598(14) 0.0282(6) Uani 1 1 d .
C17 C 0.02191(14) -0.64897(16) 0.68114(15) 0.0314(6) Uani 1 1 d .
H087 H 0.0677 -0.6127 0.6932 0.038 Uiso 1 1 calc R
C18 C -0.00343(13) -0.71432(16) 0.62565(16) 0.0323(6) Uani 1 1 d .
H023 H 0.0208 -0.7339 0.5905 0.039 Uiso 1 1 calc R
C19 C -0.11413(14) -0.82356(15) 0.58255(16) 0.0339(7) Uani 1 1 d .
C20 C -0.16413(14) -0.83923(15) 0.51061(16) 0.0372(7) Uani 1 1 d .
C21 C -0.20247(16) -0.91292(17) 0.46703(19) 0.0520(9) Uani 1 1 d .
H093 H -0.2371 -0.9258 0.4178 0.062 Uiso 1 1 calc R
C22 C -0.19107(19) -0.96696(19) 0.4940(2) 0.0670(11) Uani 1 1 d .
H119 H -0.2176 -1.0167 0.4633 0.080 Uiso 1 1 calc R
C23 C -0.14088(18) -0.94939(18) 0.5661(2) 0.0602(10) Uani 1 1 d .
H109 H -0.1340 -0.9874 0.5842 0.072 Uiso 1 1 calc R
C24 C -0.10094(15) -0.87766(17) 0.61171(18) 0.0447(8) Uani 1 1 d .
C25 C -0.04389(16) -0.85901(18) 0.68944(18) 0.0467(8) Uani 1 1 d .
H102 H -0.0384 -0.8058 0.7185 0.056 Uiso 1 1 calc R
C26 C -0.0716(3) -0.9009(4) 0.7284(3) 0.179(4) Uani 1 1 d .
H13S H -0.1146 -0.8828 0.7424 0.269 Uiso 1 1 calc R
H13T H -0.0284 -0.8947 0.7730 0.269 Uiso 1 1 calc R
H13U H -0.0903 -0.9531 0.6957 0.269 Uiso 1 1 calc R
C27 C 0.03543(19) -0.8676(3) 0.6867(2) 0.0966(16) Uani 1 1 d .
H12P H 0.0742 -0.8458 0.7371 0.145 Uiso 1 1 calc R
H12Q H 0.0499 -0.8425 0.6567 0.145 Uiso 1 1 calc R
H12R H 0.0341 -0.9199 0.6646 0.145 Uiso 1 1 calc R
C28 C -0.18031(15) -0.77982(16) 0.48153(15) 0.0360(7) Uani 1 1 d .
H042 H -0.1341 -0.7367 0.5099 0.043 Uiso 1 1 calc R
C29 C -0.25189(15) -0.75499(17) 0.49685(17) 0.0433(7) Uani 1 1 d .
H09A H -0.2968 -0.7975 0.4745 0.065 Uiso 1 1 calc R
H09B H -0.2645 -0.7185 0.4754 0.065 Uiso 1 1 calc R
H09C H -0.2402 -0.7330 0.5505 0.065 Uiso 1 1 calc R
C30 C -0.19218(17) -0.80264(19) 0.39896(16) 0.0525(9) Uani 1 1 d .
H12J H -0.1481 -0.8223 0.3892 0.079 Uiso 1 1 calc R
H12K H -0.1948 -0.7597 0.3856 0.079 Uiso 1 1 calc R
H12L H -0.2412 -0.8405 0.3694 0.079 Uiso 1 1 calc R
C31 C -0.02060(14) -0.58351(16) 0.78668(14) 0.0324(7) Uani 1 1 d .
C32 C -0.05734(16) -0.52698(16) 0.78476(15) 0.0380(7) Uani 1 1 d .
C33 C -0.0433(2) -0.46973(19) 0.85280(18) 0.0577(9) Uani 1 1 d .
H110 H -0.0676 -0.4299 0.8541 0.069 Uiso 1 1 calc R
C34 C 0.0054(2) -0.4706(2) 0.91773(19) 0.0712(12) Uani 1 1 d .
H123 H 0.0148 -0.4309 0.9632 0.085 Uiso 1 1 calc R
C35 C 0.0400(2) -0.5269(2) 0.91775(18) 0.0636(11) Uani 1 1 d .
H128 H 0.0731 -0.5261 0.9635 0.076 Uiso 1 1 calc R
C36 C 0.02857(16) -0.58611(19) 0.85265(16) 0.0473(8) Uani 1 1 d .
C37 C 0.06652(15) -0.6495(2) 0.85353(18) 0.0557(10) Uani 1 1 d .
H107 H 0.0539 -0.6829 0.8007 0.067 Uiso 1 1 calc R
C38 C 0.0325(3) -0.6931(3) 0.8894(4) 0.142(3) Uani 1 1 d .
H13$ H -0.0246 -0.7094 0.8645 0.213 Uiso 1 1 calc R
H13V H 0.0447 -0.6624 0.9418 0.213 Uiso 1 1 calc R
H13W H 0.0549 -0.7361 0.8856 0.213 Uiso 1 1 calc R
C39 C 0.1553(2) -0.6244(3) 0.8885(3) 0.130(2) Uani 1 1 d .
H131 H 0.1753 -0.5964 0.8632 0.194 Uiso 1 1 calc R
H13 H 0.1778 -0.6674 0.8837 0.194 Uiso 1 1 calc R
H13M H 0.1701 -0.5931 0.9410 0.194 Uiso 1 1 calc R
C40 C -0.11104(15) -0.52579(16) 0.71336(15) 0.0365(7) Uani 1 1 d .
H081 H -0.1092 -0.5686 0.6712 0.044 Uiso 1 1 calc R
C41 C -0.08504(19) -0.45607(19) 0.7024(2) 0.0587(9) Uani 1 1 d .
H11S H -0.0853 -0.4132 0.7437 0.088 Uiso 1 1 calc R
H11T H -0.1211 -0.4574 0.6558 0.088 Uiso 1 1 calc R
H11U H -0.0319 -0.4525 0.7006 0.088 Uiso 1 1 calc R
C42 C -0.19568(17) -0.53523(18) 0.71241(18) 0.0488(8) Uani 1 1 d .
H10J H -0.2131 -0.5830 0.7143 0.073 Uiso 1 1 calc R
H10K H -0.2299 -0.5329 0.6669 0.073 Uiso 1 1 calc R
H10L H -0.1981 -0.4958 0.7555 0.073 Uiso 1 1 calc R
C43 C 0.15347(14) -0.71265(16) 0.56360(16) 0.0377(7) Uani 1 1 d .
C44 C 0.09250(14) -0.72703(15) 0.49547(15) 0.0329(6) Uani 1 1 d .
C45 C 0.04389(14) -0.79681(15) 0.45789(15) 0.0323(7) Uani 1 1 d .
H047 H 0.0021 -0.8061 0.4133 0.039 Uiso 1 1 calc R
C46 C 0.05298(14) -0.85378(15) 0.48180(15) 0.0332(7) Uani 1 1 d .
C47 C 0.11598(13) -0.83986(15) 0.54571(15) 0.0325(6) Uani 1 1 d .
H061 H 0.1246 -0.8792 0.5614 0.039 Uiso 1 1 calc R
C48 C 0.16708(13) -0.77093(15) 0.58789(15) 0.0330(7) Uani 1 1 d .
C49 C 0.23502(15) -0.75882(17) 0.65937(16) 0.0428(8) Uani 1 1 d .
C50 C 0.31465(15) -0.7312(2) 0.6534(2) 0.0607(10) Uani 1 1 d .
H10M H 0.3568 -0.7185 0.7009 0.091 Uiso 1 1 calc R
H10N H 0.3133 -0.6875 0.6411 0.091 Uiso 1 1 calc R
H10O H 0.3242 -0.7699 0.6145 0.091 Uiso 1 1 calc R
C51 C 0.23962(16) -0.82930(18) 0.67329(18) 0.0522(9) Uani 1 1 d .
H11J H 0.2828 -0.8185 0.7196 0.078 Uiso 1 1 calc R
H11K H 0.2489 -0.8655 0.6321 0.078 Uiso 1 1 calc R
H11L H 0.1901 -0.8492 0.6771 0.078 Uiso 1 1 calc R
C52 C 0.22388(18) -0.7031(2) 0.72668(17) 0.0598(10) Uani 1 1 d .
H12M H 0.1748 -0.7225 0.7314 0.090 Uiso 1 1 calc R
H12N H 0.2218 -0.6566 0.7199 0.090 Uiso 1 1 calc R
H12O H 0.2679 -0.6945 0.7716 0.090 Uiso 1 1 calc R
C53 C 0.08114(16) -0.66621(17) 0.46569(17) 0.0433(8) Uani 1 1 d .
C54 C 0.05974(19) -0.60273(17) 0.51824(19) 0.0543(9) Uani 1 1 d .
H12G H 0.0113 -0.6214 0.5245 0.081 Uiso 1 1 calc R
H12H H 0.0519 -0.5652 0.4973 0.081 Uiso 1 1 calc R
H12I H 0.1023 -0.5810 0.5665 0.081 Uiso 1 1 calc R
C55 C 0.15762(18) -0.6373(2) 0.4547(2) 0.0663(11) Uani 1 1 d .
H12A H 0.2017 -0.6203 0.5016 0.099 Uiso 1 1 calc R
H12B H 0.1516 -0.5964 0.4385 0.099 Uiso 1 1 calc R
H12C H 0.1677 -0.6771 0.4170 0.099 Uiso 1 1 calc R
C56 C 0.01478(18) -0.69433(19) 0.38966(18) 0.0544(9) Uani 1 1 d .
H09P H 0.0271 -0.7340 0.3539 0.082 Uiso 1 1 calc R
H09Q H 0.0097 -0.6539 0.3725 0.082 Uiso 1 1 calc R
H09R H -0.0347 -0.7130 0.3942 0.082 Uiso 1 1 calc R
C57 C -0.00354(17) -0.92824(16) 0.43988(19) 0.0548(9) Uani 1 1 d .
H11M H -0.0501 -0.9277 0.4544 0.082 Uiso 1 1 calc R
H11N H 0.0219 -0.9657 0.4515 0.082 Uiso 1 1 calc R
H11O H -0.0192 -0.9398 0.3865 0.082 Uiso 1 1 calc R
C58 C 0.36118(13) -0.48758(14) 0.69518(13) 0.0258(6) Uani 1 1 d .
C59 C 0.47499(14) -0.40140(14) 0.76762(14) 0.0289(6) Uani 1 1 d .
H039 H 0.5261 -0.3784 0.8035 0.035 Uiso 1 1 calc R
C60 C 0.43061(14) -0.37191(15) 0.72578(14) 0.0322(6) Uani 1 1 d .
H054 H 0.4439 -0.3240 0.7261 0.039 Uiso 1 1 calc R
C61 C 0.29559(14) -0.41865(14) 0.62628(14) 0.0298(6) Uani 1 1 d .
C62 C 0.30060(14) -0.42956(15) 0.55710(15) 0.0319(6) Uani 1 1 d .
C63 C 0.23460(16) -0.42774(16) 0.50315(16) 0.0407(7) Uani 1 1 d .
H065 H 0.2357 -0.4352 0.4551 0.049 Uiso 1 1 calc R
C64 C 0.16743(17) -0.41525(17) 0.51871(18) 0.0438(8) Uani 1 1 d .
H089 H 0.1226 -0.4154 0.4810 0.053 Uiso 1 1 calc R
C65 C 0.16528(16) -0.40280(16) 0.58792(17) 0.0432(8) Uani 1 1 d .
H071 H 0.1193 -0.3930 0.5979 0.052 Uiso 1 1 calc R
C66 C 0.22927(15) -0.40409(16) 0.64450(16) 0.0376(7) Uani 1 1 d .
C67 C 0.22754(17) -0.38797(19) 0.72171(17) 0.0509(9) Uani 1 1 d .
H105 H 0.2717 -0.4048 0.7486 0.061 Uiso 1 1 calc R
C68 C 0.2421(3) -0.3050(2) 0.7633(2) 0.1001(15) Uani 1 1 d .
H132 H 0.2881 -0.2797 0.7582 0.150 Uiso 1 1 calc R
H13N H 0.2514 -0.2941 0.8159 0.150 Uiso 1 1 calc R
H13O H 0.1961 -0.2880 0.7425 0.150 Uiso 1 1 calc R
C69 C 0.1526(2) -0.4280(3) 0.7225(2) 0.0949(15) Uani 1 1 d .
H13P H 0.1084 -0.4106 0.6988 0.142 Uiso 1 1 calc R
H13Q H 0.1566 -0.4183 0.7738 0.142 Uiso 1 1 calc R
H13R H 0.1442 -0.4810 0.6954 0.142 Uiso 1 1 calc R
C70 C 0.37349(15) -0.44382(16) 0.53951(14) 0.0348(7) Uani 1 1 d .
H073 H 0.4131 -0.4430 0.5853 0.042 Uiso 1 1 calc R
C71 C 0.4083(2) -0.3820(2) 0.5203(2) 0.0694(11) Uani 1 1 d .
H12D H 0.4563 -0.3909 0.5107 0.104 Uiso 1 1 calc R
H12E H 0.4205 -0.3348 0.5619 0.104 Uiso 1 1 calc R
H12F H 0.3702 -0.3808 0.4761 0.104 Uiso 1 1 calc R
C72 C 0.3580(2) -0.5178(2) 0.4796(2) 0.0787(13) Uani 1 1 d .
H13A H 0.3426 -0.5562 0.4966 0.118 Uiso 1 1 calc R
H13B H 0.4056 -0.5237 0.4678 0.118 Uiso 1 1 calc R
H13C H 0.3156 -0.5220 0.4353 0.118 Uiso 1 1 calc R
C73 C 0.45586(13) -0.52112(14) 0.78470(14) 0.0264(6) Uani 1 1 d .
C74 C 0.50082(14) -0.56824(15) 0.75834(14) 0.0301(6) Uani 1 1 d .
C75 C 0.51986(15) -0.61704(16) 0.79272(15) 0.0377(7) Uani 1 1 d .
H031 H 0.5500 -0.6504 0.7762 0.045 Uiso 1 1 calc R
C76 C 0.49536(17) -0.61731(16) 0.85049(16) 0.0418(7) Uani 1 1 d .
H067 H 0.5081 -0.6514 0.8729 0.050 Uiso 1 1 calc R
C77 C 0.45273(16) -0.56876(16) 0.87596(15) 0.0400(7) Uani 1 1 d .
H058 H 0.4374 -0.5691 0.9165 0.048 Uiso 1 1 calc R
C78 C 0.43152(14) -0.51922(15) 0.84381(14) 0.0312(6) Uani 1 1 d .
C79 C 0.38538(16) -0.46510(17) 0.87295(15) 0.0392(7) Uani 1 1 d .
H046 H 0.3747 -0.4375 0.8395 0.047 Uiso 1 1 calc R
C80 C 0.3082(2) -0.4996(2) 0.8708(3) 0.128(2) Uani 1 1 d .
H13D H 0.3158 -0.5245 0.9056 0.191 Uiso 1 1 calc R
H13E H 0.2779 -0.5356 0.8206 0.191 Uiso 1 1 calc R
H13F H 0.2796 -0.4617 0.8849 0.191 Uiso 1 1 calc R
C81 C 0.4322(2) -0.4092(2) 0.9488(2) 0.0855(14) Uani 1 1 d .
H12$ H 0.4409 -0.4332 0.9843 0.128 Uiso 1 1 calc R
H12V H 0.4035 -0.3713 0.9627 0.128 Uiso 1 1 calc R
H12W H 0.4828 -0.3865 0.9492 0.128 Uiso 1 1 calc R
C82 C 0.52591(15) -0.56878(17) 0.69386(16) 0.0394(7) Uani 1 1 d .
H059 H 0.5221 -0.5210 0.6883 0.047 Uiso 1 1 calc R
C83 C 0.61084(15) -0.57504(18) 0.70667(17) 0.0485(8) Uani 1 1 d .
H11G H 0.6456 -0.5345 0.7524 0.073 Uiso 1 1 calc R
H11H H 0.6252 -0.5726 0.6647 0.073 Uiso 1 1 calc R
H11I H 0.6161 -0.6221 0.7111 0.073 Uiso 1 1 calc R
C84 C 0.47067(17) -0.6302(2) 0.62213(16) 0.0563(10) Uani 1 1 d .
H10A H 0.4682 -0.6773 0.6281 0.084 Uiso 1 1 calc R
H10B H 0.4901 -0.6322 0.5818 0.084 Uiso 1 1 calc R
H10C H 0.4182 -0.6207 0.6104 0.084 Uiso 1 1 calc R
C85 C 0.62865(13) -0.25373(14) 0.84402(14) 0.0271(6) Uani 1 1 d .
C86 C 0.61259(14) -0.25352(14) 0.90823(14) 0.0288(6) Uani 1 1 d .
C87 C 0.63322(15) -0.30612(15) 0.93575(15) 0.0345(7) Uani 1 1 d .
H048 H 0.6227 -0.3057 0.9788 0.041 Uiso 1 1 calc R
C88 C 0.66853(15) -0.35938(15) 0.90348(15) 0.0368(7) Uani 1 1 d .
C89 C 0.68665(14) -0.35689(15) 0.84254(15) 0.0333(7) Uani 1 1 d .
H041 H 0.7127 -0.3919 0.8210 0.040 Uiso 1 1 calc R
C90 C 0.66838(13) -0.30557(14) 0.81183(14) 0.0272(6) Uani 1 1 d .
C91 C 0.68720(15) -0.30598(15) 0.74320(15) 0.0344(7) Uani 1 1 d .
C92 C 0.73093(17) -0.22826(17) 0.75527(17) 0.0486(8) Uani 1 1 d .
H09D H 0.6933 -0.2039 0.7330 0.073 Uiso 1 1 calc R
H09E H 0.7709 -0.2331 0.7319 0.073 Uiso 1 1 calc R
H09F H 0.7561 -0.1989 0.8085 0.073 Uiso 1 1 calc R
C93 C 0.73793(16) -0.35962(18) 0.72252(17) 0.0478(8) Uani 1 1 d .
H10G H 0.7871 -0.3462 0.7643 0.072 Uiso 1 1 calc R
H10H H 0.7495 -0.3573 0.6793 0.072 Uiso 1 1 calc R
H10I H 0.7097 -0.4097 0.7107 0.072 Uiso 1 1 calc R
C94 C 0.61035(15) -0.33122(15) 0.67605(14) 0.0343(6) Uani 1 1 d .
H08A H 0.5834 -0.3810 0.6666 0.051 Uiso 1 1 calc R
H08B H 0.6224 -0.3311 0.6323 0.051 Uiso 1 1 calc R
H08C H 0.5764 -0.2975 0.6866 0.051 Uiso 1 1 calc R
C95 C 0.57220(16) -0.19555(15) 0.94553(15) 0.0368(7) Uani 1 1 d .
C96 C 0.62117(18) -0.11813(16) 0.96950(16) 0.0445(8) Uani 1 1 d .
H07A H 0.6736 -0.1124 1.0039 0.067 Uiso 1 1 calc R
H07B H 0.5957 -0.0820 0.9942 0.067 Uiso 1 1 calc R
H07C H 0.6257 -0.1102 0.9259 0.067 Uiso 1 1 calc R
C97 C 0.5633(2) -0.20274(18) 1.01575(17) 0.0538(9) Uani 1 1 d .
H07D H 0.5278 -0.2501 1.0021 0.081 Uiso 1 1 calc R
H07E H 0.5415 -0.1628 1.0400 0.081 Uiso 1 1 calc R
H07F H 0.6147 -0.1999 1.0499 0.081 Uiso 1 1 calc R
C98 C 0.48961(16) -0.20520(17) 0.89194(16) 0.0431(7) Uani 1 1 d .
H09G H 0.4934 -0.1994 0.8472 0.065 Uiso 1 1 calc R
H09H H 0.4648 -0.1680 0.9160 0.065 Uiso 1 1 calc R
H09I H 0.4579 -0.2544 0.8785 0.065 Uiso 1 1 calc R
C99 C 0.68413(19) -0.41983(18) 0.93164(17) 0.0545(9) Uani 1 1 d .
H11P H 0.6921 -0.4018 0.9846 0.082 Uiso 1 1 calc R
H11Q H 0.7312 -0.4343 0.9239 0.082 Uiso 1 1 calc R
H11R H 0.6392 -0.4624 0.9046 0.082 Uiso 1 1 calc R
C100 C 0.67963(13) -0.04533(14) 0.78369(13) 0.0225(5) Uani 1 1 d .
C101 C 0.72204(14) 0.04524(14) 0.74917(14) 0.0289(6) Uani 1 1 d .
H034 H 0.7515 0.0726 0.7311 0.035 Uiso 1 1 calc R
C102 C 0.66363(14) 0.06333(14) 0.77338(14) 0.0276(6) Uani 1 1 d .
H027 H 0.6434 0.1056 0.7754 0.033 Uiso 1 1 calc R
C103 C 0.57668(13) 0.00396(14) 0.82469(14) 0.0248(6) Uani 1 1 d .
C104 C 0.59276(14) 0.04556(14) 0.89954(14) 0.0277(6) Uani 1 1 d .
C105 C 0.53293(14) 0.03729(15) 0.92754(14) 0.0320(6) Uani 1 1 d .
H036 H 0.5418 0.0645 0.9783 0.038 Uiso 1 1 calc R
C106 C 0.46070(15) -0.01015(15) 0.88226(15) 0.0354(7) Uani 1 1 d .
H091 H 0.4206 -0.0152 0.9024 0.042 Uiso 1 1 calc R
C107 C 0.44620(14) -0.04991(16) 0.80881(15) 0.0355(7) Uani 1 1 d .
H029 H 0.3963 -0.0823 0.7787 0.043 Uiso 1 1 calc R
C108 C 0.50392(14) -0.04341(14) 0.77759(14) 0.0282(6) Uani 1 1 d .
C109 C 0.67300(14) 0.09664(15) 0.94902(14) 0.0344(7) Uani 1 1 d .
H076 H 0.6971 0.1116 0.9163 0.041 Uiso 1 1 calc R
C110 C 0.72657(16) 0.05676(18) 0.98552(18) 0.0528(9) Uani 1 1 d .
H11D H 0.7070 0.0447 1.0211 0.079 Uiso 1 1 calc R
H11E H 0.7797 0.0885 1.0115 0.079 Uiso 1 1 calc R
H11F H 0.7276 0.0114 0.9476 0.079 Uiso 1 1 calc R
C111 C 0.66923(17) 0.16685(16) 1.00693(17) 0.0475(8) Uani 1 1 d .
H08D H 0.6321 0.1904 0.9828 0.071 Uiso 1 1 calc R
H08E H 0.7214 0.2005 1.0317 0.071 Uiso 1 1 calc R
H08F H 0.6517 0.1548 1.0436 0.071 Uiso 1 1 calc R
C112 C 0.48551(14) -0.08501(15) 0.69525(14) 0.0336(7) Uani 1 1 d .
H052 H 0.5355 -0.0781 0.6852 0.040 Uiso 1 1 calc R
C113 C 0.42884(16) -0.05221(16) 0.65079(15) 0.0428(7) Uani 1 1 d .
H09M H 0.3796 -0.0572 0.6605 0.064 Uiso 1 1 calc R
H09N H 0.4183 -0.0783 0.5978 0.064 Uiso 1 1 calc R
H09O H 0.4523 0.0000 0.6655 0.064 Uiso 1 1 calc R
C114 C 0.45323(17) -0.16770(16) 0.67071(16) 0.0427(7) Uani 1 1 d .
H05A H 0.4903 -0.1871 0.7005 0.064 Uiso 1 1 calc R
H05B H 0.4460 -0.1927 0.6183 0.064 Uiso 1 1 calc R
H05C H 0.4027 -0.1762 0.6777 0.064 Uiso 1 1 calc R
C115 C 0.79249(13) -0.05668(14) 0.74041(14) 0.0252(6) Uani 1 1 d .
C116 C 0.77965(14) -0.10339(15) 0.66757(14) 0.0298(6) Uani 1 1 d .
C117 C 0.84169(15) -0.13344(16) 0.65473(16) 0.0370(7) Uani 1 1 d .
H069 H 0.8360 -0.1647 0.6059 0.044 Uiso 1 1 calc R
C118 C 0.91087(16) -0.11826(17) 0.71188(17) 0.0454(8) Uani 1 1 d .
H074 H 0.9527 -0.1387 0.7020 0.054 Uiso 1 1 calc R
C119 C 0.92043(16) -0.07398(17) 0.78296(17) 0.0424(8) Uani 1 1 d .
H103 H 0.9683 -0.0657 0.8217 0.051 Uiso 1 1 calc R
C120 C 0.86187(14) -0.04099(15) 0.79955(15) 0.0315(6) Uani 1 1 d .
C121 C 0.87357(15) 0.00807(16) 0.87834(15) 0.0389(7) Uani 1 1 d .
H095 H 0.8260 0.0282 0.8773 0.047 Uiso 1 1 calc R
C122 C 0.9443(2) 0.0731(2) 0.9110(2) 0.0877(14) Uani 1 1 d .
H13G H 0.9914 0.0550 0.9091 0.132 Uiso 1 1 calc R
H13H H 0.9511 0.1019 0.9627 0.132 Uiso 1 1 calc R
H13I H 0.9359 0.1043 0.8824 0.132 Uiso 1 1 calc R
C123 C 0.8809(2) -0.0351(2) 0.92861(17) 0.0609(10) Uani 1 1 d .
H11$ H 0.9259 -0.0574 0.9290 0.091 Uiso 1 1 calc R
H11V H 0.8329 -0.0738 0.9099 0.091 Uiso 1 1 calc R
H11W H 0.8886 -0.0018 0.9791 0.091 Uiso 1 1 calc R
C124 C 0.70272(15) -0.12084(16) 0.60430(15) 0.0354(7) Uani 1 1 d .
H057 H 0.6647 -0.0988 0.6263 0.042 Uiso 1 1 calc R
C125 C 0.6673(3) -0.2025(2) 0.5631(2) 0.1069(19) Uani 1 1 d .
H13J H 0.7038 -0.2259 0.5418 0.160 Uiso 1 1 calc R
H13K H 0.6178 -0.2108 0.5234 0.160 Uiso 1 1 calc R
H13L H 0.6573 -0.2239 0.5975 0.160 Uiso 1 1 calc R
C126 C 0.71182(19) -0.0872(2) 0.5508(2) 0.0764(12) Uani 1 1 d .
H12S H 0.7344 -0.0342 0.5775 0.115 Uiso 1 1 calc R
H12T H 0.6604 -0.0957 0.5135 0.115 Uiso 1 1 calc R
H12U H 0.7467 -0.1097 0.5263 0.115 Uiso 1 1 calc R
N1 N -0.07256(11) -0.74882(12) 0.62879(12) 0.0295(5) Uani 1 1 d .
N2 N -0.03156(10) -0.64338(12) 0.71857(11) 0.0281(5) Uani 1 1 d .
N3 N 0.36110(11) -0.42502(11) 0.68158(11) 0.0255(5) Uani 1 1 d .
N4 N 0.43262(11) -0.47186(11) 0.74888(11) 0.0245(5) Uani 1 1 d .
N5 N 0.63866(11) 0.00826(11) 0.79484(11) 0.0230(5) Uani 1 1 d .
N6 N 0.73126(11) -0.02115(11) 0.75563(11) 0.0238(5) Uani 1 1 d .
O1 O -0.26955(11) -0.74290(14) 0.72477(11) 0.0629(7) Uani 1 1 d .
O2 O 0.19272(11) -0.64307(12) 0.60652(13) 0.0631(7) Uani 1 1 d .
O3 O 0.60283(9) -0.20821(9) 0.81266(9) 0.0299(4) Uani 1 1 d .
Ni1 Ni -0.179859(17) -0.72510(2) 0.711001(19) 0.03200(10) Uani 1 1 d .
Ni2 Ni 0.281105(17) -0.572993(19) 0.651301(19) 0.03162(10) Uani 1 1 d .
Ni3 Ni 0.654702(17) -0.132768(18) 0.797638(18) 0.02466(9) Uani 1 1 d .

loop_
_atom_site_aniso_label
_atom_site_aniso_U_11
_atom_site_aniso_U_22
_atom_site_aniso_U_33
_atom_site_aniso_U_23
_atom_site_aniso_U_13
_atom_site_aniso_U_12
C1 0.0261(13) 0.0399(17) 0.0298(15) 0.0132(13) 0.0139(11) 0.0077(12)
C2 0.0272(13) 0.0335(16) 0.0248(15) 0.0108(13) 0.0109(11) 0.0071(11)
C3 0.0317(13) 0.0302(15) 0.0245(14) 0.0130(12) 0.0151(11) 0.0138(12)
C4 0.0260(12) 0.0326(16) 0.0339(16) 0.0174(13) 0.0158(11) 0.0123(11)
C5 0.0257(12) 0.0295(16) 0.0339(16) 0.0156(13) 0.0098(11) 0.0077(11)
C6 0.0248(12) 0.0319(16) 0.0286(15) 0.0141(13) 0.0102(11) 0.0112(11)
C7 0.0317(13) 0.0390(17) 0.0257(15) 0.0102(13) 0.0101(11) 0.0099(12)
C8 0.0422(16) 0.058(2) 0.0308(17) 0.0099(16) 0.0064(13) 0.0060(15)
C9 0.0520(17) 0.053(2) 0.0284(16) 0.0190(15) 0.0209(14) 0.0184(15)
C10 0.0538(18) 0.052(2) 0.0263(16) 0.0112(15) 0.0173(14) 0.0280(16)
C11 0.0365(15) 0.0478(19) 0.0268(16) 0.0082(14) 0.0108(12) 0.0005(14)
C12 0.0476(17) 0.053(2) 0.0301(17) 0.0069(15) 0.0122(14) -0.0002(15)
C13 0.0259(14) 0.090(3) 0.0356(18) 0.0097(18) 0.0030(13) 0.0049(16)
C14 0.0554(19) 0.057(2) 0.0399(19) 0.0062(17) 0.0102(15) -0.0232(17)
C15 0.0329(14) 0.057(2) 0.0477(19) 0.0285(16) 0.0237(13) 0.0144(14)
C16 0.0198(12) 0.0352(16) 0.0297(15) 0.0152(13) 0.0050(11) 0.0078(11)
C17 0.0207(12) 0.0368(17) 0.0374(17) 0.0168(15) 0.0101(11) 0.0027(11)
C18 0.0225(12) 0.0425(18) 0.0414(17) 0.0212(15) 0.0183(12) 0.0094(12)
C19 0.0237(13) 0.0306(16) 0.0471(18) 0.0114(14) 0.0155(12) 0.0080(12)
C20 0.0250(13) 0.0327(17) 0.0467(18) 0.0074(15) 0.0106(13) 0.0090(12)
C21 0.0329(15) 0.038(2) 0.064(2) 0.0057(18) 0.0030(15) 0.0070(14)
C22 0.052(2) 0.0292(19) 0.097(3) 0.012(2) 0.009(2) 0.0078(16)
C23 0.0415(18) 0.039(2) 0.095(3) 0.030(2) 0.0107(19) 0.0103(16)
C24 0.0310(15) 0.0413(19) 0.068(2) 0.0250(18) 0.0195(15) 0.0128(14)
C25 0.0374(16) 0.048(2) 0.068(2) 0.0356(18) 0.0201(15) 0.0146(14)
C26 0.064(3) 0.332(9) 0.164(5) 0.195(7) -0.006(3) -0.049(4)
C27 0.0362(19) 0.129(4) 0.075(3) -0.003(3) -0.0040(18) 0.027(2)
C28 0.0279(13) 0.0350(17) 0.0344(17) 0.0063(14) 0.0052(12) 0.0046(12)
C29 0.0381(15) 0.0404(18) 0.0494(19) 0.0145(16) 0.0145(14) 0.0132(14)
C30 0.0431(17) 0.061(2) 0.0394(19) 0.0069(17) 0.0109(14) 0.0065(16)
C31 0.0262(13) 0.0425(18) 0.0213(15) 0.0095(13) 0.0056(11) -0.0027(12)
C32 0.0416(15) 0.0401(18) 0.0300(16) 0.0096(14) 0.0167(13) 0.0024(14)
C33 0.079(2) 0.043(2) 0.043(2) 0.0043(17) 0.0298(18) 0.0043(18)
C34 0.090(3) 0.069(3) 0.025(2) -0.0043(19) 0.0178(19) -0.014(2)
C35 0.059(2) 0.080(3) 0.029(2) 0.014(2) 0.0010(16) -0.013(2)
C36 0.0310(15) 0.069(2) 0.0322(18) 0.0209(18) 0.0040(13) -0.0092(15)
C37 0.0277(15) 0.100(3) 0.049(2) 0.045(2) 0.0083(14) 0.0169(17)
C38 0.150(5) 0.224(7) 0.235(7) 0.203(6) 0.156(5) 0.143(5)
C39 0.032(2) 0.207(6) 0.090(3) 0.002(4) 0.003(2) 0.023(3)
C40 0.0434(15) 0.0386(18) 0.0335(16) 0.0144(14) 0.0195(13) 0.0146(13)
C41 0.060(2) 0.065(2) 0.068(2) 0.039(2) 0.0318(18) 0.0122(18)
C42 0.0528(18) 0.058(2) 0.053(2) 0.0296(18) 0.0288(16) 0.0231(16)
C43 0.0235(13) 0.0327(17) 0.0485(19) 0.0075(15) 0.0130(13) -0.0009(12)
C44 0.0267(13) 0.0350(17) 0.0406(17) 0.0142(14) 0.0171(12) 0.0084(12)
C45 0.0248(13) 0.0390(18) 0.0283(15) 0.0056(14) 0.0093(11) 0.0124(12)
C46 0.0256(13) 0.0302(16) 0.0348(16) 0.0031(13) 0.0086(12) 0.0080(12)
C47 0.0245(13) 0.0298(16) 0.0406(17) 0.0081(14) 0.0119(12) 0.0112(12)
C48 0.0205(12) 0.0356(17) 0.0372(16) 0.0086(14) 0.0088(11) 0.0061(12)
C49 0.0268(14) 0.047(2) 0.0394(18) 0.0082(16) 0.0002(12) 0.0070(13)
C50 0.0233(14) 0.066(2) 0.074(3) 0.020(2) 0.0018(15) 0.0023(15)
C51 0.0322(15) 0.058(2) 0.051(2) 0.0158(18) -0.0037(14) 0.0154(15)
C52 0.0508(19) 0.063(2) 0.041(2) 0.0061(18) -0.0026(15) 0.0127(17)
C53 0.0392(16) 0.047(2) 0.053(2) 0.0263(17) 0.0219(14) 0.0112(14)
C54 0.0567(19) 0.040(2) 0.068(2) 0.0230(18) 0.0205(17) 0.0134(16)
C55 0.054(2) 0.082(3) 0.096(3) 0.063(3) 0.040(2) 0.0204(19)
C56 0.059(2) 0.063(2) 0.057(2) 0.0335(19) 0.0246(17) 0.0299(18)
C57 0.0401(17) 0.0321(18) 0.067(2) 0.0095(17) -0.0054(15) 0.0064(14)
C58 0.0243(12) 0.0316(16) 0.0216(14) 0.0065(12) 0.0122(10) 0.0078(11)
C59 0.0300(13) 0.0258(15) 0.0249(14) 0.0056(12) 0.0084(11) 0.0008(12)
C60 0.0373(14) 0.0243(15) 0.0329(16) 0.0093(13) 0.0136(12) 0.0025(12)
C61 0.0288(13) 0.0270(15) 0.0318(16) 0.0106(13) 0.0076(11) 0.0096(11)
C62 0.0342(14) 0.0311(16) 0.0334(16) 0.0141(13) 0.0133(12) 0.0097(12)
C63 0.0438(16) 0.0447(19) 0.0349(17) 0.0182(15) 0.0110(13) 0.0133(14)
C64 0.0411(16) 0.048(2) 0.049(2) 0.0279(17) 0.0117(14) 0.0172(14)
C65 0.0380(16) 0.045(2) 0.055(2) 0.0231(17) 0.0186(14) 0.0219(14)
C66 0.0383(15) 0.0397(18) 0.0403(18) 0.0151(15) 0.0190(13) 0.0174(13)
C67 0.0480(18) 0.072(3) 0.0441(19) 0.0210(18) 0.0260(15) 0.0343(17)
C68 0.141(4) 0.087(3) 0.057(3) -0.001(2) 0.048(3) 0.020(3)
C69 0.084(3) 0.130(4) 0.065(3) 0.023(3) 0.046(2) -0.006(3)
C70 0.0365(14) 0.0436(18) 0.0234(15) 0.0105(14) 0.0117(12) 0.0098(13)
C71 0.059(2) 0.090(3) 0.092(3) 0.055(3) 0.047(2) 0.024(2)
C72 0.055(2) 0.062(3) 0.092(3) -0.010(2) 0.033(2) 0.0152(19)
C73 0.0248(12) 0.0273(15) 0.0252(14) 0.0094(12) 0.0078(11) 0.0034(11)
C74 0.0276(13) 0.0309(16) 0.0303(15) 0.0108(13) 0.0092(11) 0.0078(12)
C75 0.0361(15) 0.0377(18) 0.0379(17) 0.0114(15) 0.0128(13) 0.0138(13)
C76 0.0531(17) 0.0369(18) 0.0385(18) 0.0197(15) 0.0131(15) 0.0147(15)
C77 0.0504(17) 0.0466(19) 0.0296(16) 0.0170(15) 0.0188(14) 0.0165(15)
C78 0.0338(14) 0.0323(16) 0.0257(15) 0.0089(13) 0.0106(12) 0.0072(12)
C79 0.0485(16) 0.050(2) 0.0310(16) 0.0178(15) 0.0244(14) 0.0220(15)
C80 0.073(3) 0.067(3) 0.203(6) -0.026(3) 0.091(3) -0.001(2)
C81 0.054(2) 0.066(3) 0.082(3) -0.028(2) 0.012(2) 0.0134(19)
C82 0.0399(15) 0.0436(19) 0.0459(18) 0.0188(16) 0.0259(14) 0.0184(14)
C83 0.0353(15) 0.056(2) 0.052(2) 0.0116(17) 0.0226(14) 0.0084(14)
C84 0.0404(17) 0.091(3) 0.0352(18) 0.0142(19) 0.0184(14) 0.0224(18)
C85 0.0240(12) 0.0238(15) 0.0267(15) 0.0069(12) 0.0044(11) 0.0011(11)
C86 0.0329(13) 0.0233(15) 0.0239(14) 0.0050(12) 0.0076(11) 0.0021(11)
C87 0.0407(15) 0.0350(17) 0.0231(15) 0.0098(13) 0.0073(12) 0.0054(13)
C88 0.0368(15) 0.0329(17) 0.0287(16) 0.0103(14) -0.0025(12) 0.0047(13)
C89 0.0242(13) 0.0301(16) 0.0356(17) 0.0067(14) 0.0036(11) 0.0051(11)
C90 0.0234(12) 0.0257(15) 0.0275(15) 0.0065(12) 0.0071(11) 0.0035(11)
C91 0.0351(14) 0.0293(16) 0.0376(17) 0.0081(13) 0.0171(13) 0.0064(12)
C92 0.0532(18) 0.046(2) 0.0440(19) 0.0074(16) 0.0301(15) -0.0018(15)
C93 0.0394(16) 0.056(2) 0.0468(19) 0.0103(17) 0.0204(14) 0.0204(15)
C94 0.0458(15) 0.0295(16) 0.0302(16) 0.0087(13) 0.0195(13) 0.0112(13)
C95 0.0541(17) 0.0297(17) 0.0319(16) 0.0088(14) 0.0257(14) 0.0120(14)
C96 0.0637(19) 0.0315(17) 0.0353(17) 0.0036(14) 0.0239(15) 0.0110(15)
C97 0.087(2) 0.042(2) 0.0418(19) 0.0134(16) 0.0385(18) 0.0190(18)
C98 0.0489(17) 0.0404(19) 0.0464(19) 0.0105(15) 0.0305(15) 0.0172(14)
C99 0.065(2) 0.050(2) 0.0413(19) 0.0221(17) 0.0023(16) 0.0181(17)
C100 0.0224(12) 0.0261(14) 0.0190(13) 0.0073(11) 0.0079(10) 0.0081(11)
C101 0.0313(13) 0.0250(15) 0.0314(15) 0.0121(13) 0.0116(12) 0.0049(11)
C102 0.0312(13) 0.0247(15) 0.0293(15) 0.0126(12) 0.0095(11) 0.0114(11)
C103 0.0253(12) 0.0272(15) 0.0261(14) 0.0111(12) 0.0118(11) 0.0117(11)
C104 0.0283(13) 0.0268(15) 0.0269(15) 0.0077(12) 0.0101(11) 0.0091(11)
C105 0.0356(14) 0.0332(16) 0.0239(15) 0.0040(13) 0.0135(12) 0.0093(12)
C106 0.0322(14) 0.0399(18) 0.0354(17) 0.0097(14) 0.0191(13) 0.0093(13)
C107 0.0237(13) 0.0406(18) 0.0343(17) 0.0064(14) 0.0097(12) 0.0040(12)
C108 0.0267(13) 0.0294(15) 0.0246(14) 0.0068(12) 0.0070(11) 0.0085(11)
C109 0.0308(13) 0.0404(18) 0.0234(15) 0.0046(13) 0.0081(11) 0.0041(12)
C110 0.0376(16) 0.049(2) 0.053(2) 0.0085(17) 0.0019(14) 0.0088(15)
C111 0.0433(16) 0.0384(19) 0.0450(19) 0.0022(16) 0.0118(14) 0.0034(14)
C112 0.0240(13) 0.0407(18) 0.0265(15) 0.0056(13) 0.0052(11) 0.0046(12)
C113 0.0496(17) 0.0406(19) 0.0295(16) 0.0125(15) 0.0045(13) 0.0056(14)
C114 0.0467(16) 0.0401(19) 0.0288(16) 0.0043(14) 0.0058(13) 0.0114(14)
C115 0.0249(12) 0.0241(14) 0.0299(15) 0.0111(12) 0.0130(11) 0.0074(11)
C116 0.0296(13) 0.0310(16) 0.0332(16) 0.0125(13) 0.0174(12) 0.0066(12)
C117 0.0419(15) 0.0363(17) 0.0355(17) 0.0096(14) 0.0205(13) 0.0139(13)
C118 0.0384(16) 0.054(2) 0.052(2) 0.0192(18) 0.0239(15) 0.0245(15)
C119 0.0343(15) 0.049(2) 0.046(2) 0.0190(17) 0.0130(14) 0.0187(14)
C120 0.0303(13) 0.0298(16) 0.0336(16) 0.0135(13) 0.0089(12) 0.0061(12)
C121 0.0340(14) 0.0441(19) 0.0297(16) 0.0080(14) 0.0044(12) 0.0124(13)
C122 0.093(3) 0.069(3) 0.060(3) -0.006(2) 0.022(2) -0.024(2)
C123 0.078(2) 0.066(2) 0.0342(19) 0.0165(18) 0.0119(17) 0.027(2)
C124 0.0307(14) 0.0397(18) 0.0295(16) 0.0058(14) 0.0136(12) 0.0009(12)
C125 0.102(3) 0.071(3) 0.092(3) 0.042(3) -0.035(3) -0.042(3)
C126 0.0422(19) 0.118(4) 0.064(3) 0.047(3) 0.0065(17) 0.001(2)
N1 0.0199(10) 0.0329(13) 0.0354(13) 0.0134(11) 0.0090(9) 0.0060(9)
N2 0.0179(10) 0.0378(14) 0.0274(12) 0.0133(11) 0.0064(9) 0.0033(9)
N3 0.0259(10) 0.0264(13) 0.0250(12) 0.0100(10) 0.0102(9) 0.0060(9)
N4 0.0225(10) 0.0272(12) 0.0239(12) 0.0093(10) 0.0092(9) 0.0048(9)
N5 0.0241(10) 0.0230(12) 0.0223(11) 0.0086(10) 0.0080(9) 0.0074(9)
N6 0.0248(10) 0.0240(12) 0.0234(11) 0.0083(10) 0.0103(9) 0.0061(9)
O1 0.0333(11) 0.107(2) 0.0388(13) 0.0178(13) 0.0215(9) -0.0084(12)
O2 0.0372(11) 0.0420(14) 0.0834(17) 0.0183(13) -0.0025(11) -0.0091(10)
O3 0.0348(9) 0.0270(10) 0.0322(10) 0.0124(9) 0.0162(8) 0.0085(8)
Ni1 0.02127(16) 0.0425(2) 0.0369(2) 0.01940(18) 0.01267(14) 0.00568(15)
Ni2 0.02355(16) 0.0299(2) 0.0357(2) 0.01118(17) 0.00579(14) 0.00159(14)
Ni3 0.02559(16) 0.02370(19) 0.02807(19) 0.01052(15) 0.01276(14) 0.00794(14)

loop_
_atom_type_symbol
_atom_type_description
_atom_type_scat_dispersion_real
_atom_type_scat_dispersion_imag
_atom_type_scat_source
C C 0.0033 0.0016 'International Tables Vol C Tables 4.2.6.8 and 6.1.1.4'
H H 0.0000 0.0000 'International Tables Vol C Tables 4.2.6.8 and 6.1.1.4'
N N 0.0061 0.0033 'International Tables Vol C Tables 4.2.6.8 and 6.1.1.4'
O O 0.0106 0.0060 'International Tables Vol C Tables 4.2.6.8 and 6.1.1.4'
Ni Ni 0.3393 1.1124 'International Tables Vol C Tables 4.2.6.8 and 6.1.1.4'

loop_
_geom_angle_atom_site_label_1
_geom_angle_atom_site_label_2
_geom_angle_atom_site_label_3
_geom_angle
O1 C1 C2 120.9(2)
O1 C1 C6 119.3(2)
C2 C1 C6 119.7(2)
C3 C2 C1 118.3(2)
C3 C2 C11 120.2(2)
C1 C2 C11 121.6(2)
C4 C3 C2 122.9(2)
C4 C3 H033 118.5
C2 C3 H033 118.5
C3 C4 C5 117.8(2)
C3 C4 C15 121.6(2)
C5 C4 C15 120.7(2)
C6 C5 C4 122.8(2)
C6 C5 H022 118.6
C4 C5 H022 118.6
C5 C6 C1 118.4(2)
C5 C6 C7 120.4(2)
C1 C6 C7 121.1(2)
C9 C7 C8 106.4(2)
C9 C7 C10 110.4(2)
C8 C7 C10 106.9(2)
C9 C7 C6 110.3(2)
C8 C7 C6 112.1(2)
C10 C7 C6 110.7(2)
C7 C8 H10D 109.5
C7 C8 H10E 109.5
H10D C8 H10E 109.5
C7 C8 H10F 109.5
H10D C8 H10F 109.5
H10E C8 H10F 109.5
C7 C9 H08M 109.5
C7 C9 H08N 109.5
H08M C9 H08N 109.5
C7 C9 H08O 109.5
H08M C9 H08O 109.5
H08N C9 H08O 109.5
C7 C10 H06A 109.5
C7 C10 H06B 109.5
H06A C10 H06B 109.5
C7 C10 H06C 109.5
H06A C10 H06C 109.5
H06B C10 H06C 109.5
C13 C11 C12 107.1(2)
C13 C11 C14 111.2(3)
C12 C11 C14 106.2(3)
C13 C11 C2 109.4(2)
C12 C11 C2 112.1(2)
C14 C11 C2 110.8(2)
C11 C12 H09J 109.5
C11 C12 H09K 109.5
H09J C12 H09K 109.5
C11 C12 H09L 109.5
H09J C12 H09L 109.5
H09K C12 H09L 109.5
C11 C13 H08J 109.5
C11 C13 H08K 109.5
H08J C13 H08K 109.5
C11 C13 H08L 109.5
H08J C13 H08L 109.5
H08K C13 H08L 109.5
C11 C14 H11A 109.5
C11 C14 H11B 109.5
H11A C14 H11B 109.5
C11 C14 H11C 109.5
H11A C14 H11C 109.5
H11B C14 H11C 109.5
C4 C15 H08G 109.5
C4 C15 H08H 109.5
H08G C15 H08H 109.5
C4 C15 H08I 109.5
H08G C15 H08I 109.5
H08H C15 H08I 109.5
N1 C16 N2 103.7(2)
N1 C16 Ni1 127.60(19)
N2 C16 Ni1 128.7(2)
C18 C17 N2 107.1(2)
C18 C17 H087 126.4
N2 C17 H087 126.4
C17 C18 N1 106.8(2)
C17 C18 H023 126.6
N1 C18 H023 126.6
C20 C19 C24 123.3(3)
C20 C19 N1 118.8(2)
C24 C19 N1 118.0(2)
C19 C20 C21 116.9(3)
C19 C20 C28 122.4(2)
C21 C20 C28 120.7(3)
C22 C21 C20 121.3(3)
C22 C21 H093 119.4
C20 C21 H093 119.4
C21 C22 C23 120.4(3)
C21 C22 H119 119.8
C23 C22 H119 119.8
C24 C23 C22 121.1(3)
C24 C23 H109 119.4
C22 C23 H109 119.4
C23 C24 C19 117.1(3)
C23 C24 C25 121.0(3)
C19 C24 C25 121.9(3)
C26 C25 C27 111.9(4)
C26 C25 C24 113.3(3)
C27 C25 C24 109.9(3)
C26 C25 H102 107.1
C27 C25 H102 107.1
C24 C25 H102 107.1
C25 C26 H13S 109.5
C25 C26 H13T 109.5
H13S C26 H13T 109.5
C25 C26 H13U 109.5
H13S C26 H13U 109.5
H13T C26 H13U 109.5
C25 C27 H12P 109.5
C25 C27 H12Q 109.5
H12P C27 H12Q 109.5
C25 C27 H12R 109.5
H12P C27 H12R 109.5
H12Q C27 H12R 109.5
C20 C28 C29 109.2(2)
C20 C28 C30 113.9(2)
C29 C28 C30 110.3(2)
C20 C28 H042 107.7
C29 C28 H042 107.7
C30 C28 H042 107.7
C28 C29 H09A 109.5
C28 C29 H09B 109.5
H09A C29 H09B 109.5
C28 C29 H09C 109.5
H09A C29 H09C 109.5
H09B C29 H09C 109.5
C28 C30 H12J 109.5
C28 C30 H12K 109.5
H12J C30 H12K 109.5
C28 C30 H12L 109.5
H12J C30 H12L 109.5
H12K C30 H12L 109.5
C32 C31 C36 123.5(3)
C32 C31 N2 119.5(2)
C36 C31 N2 117.0(3)
C31 C32 C33 116.8(3)
C31 C32 C40 122.7(3)
C33 C32 C40 120.5(3)
C34 C33 C32 120.7(4)
C34 C33 H110 119.6
C32 C33 H110 119.6
C35 C34 C33 121.0(3)
C35 C34 H123 119.5
C33 C34 H123 119.5
C34 C35 C36 121.8(3)
C34 C35 H128 119.1
C36 C35 H128 119.1
C35 C36 C31 116.2(3)
C35 C36 C37 121.3(3)
C31 C36 C37 122.5(3)
C38 C37 C36 111.1(3)
C38 C37 C39 112.0(4)
C36 C37 C39 112.1(3)
C38 C37 H107 107.1
C36 C37 H107 107.1
C39 C37 H107 107.1
C37 C38 H13$ 109.5
C37 C38 H13V 109.5
H13$ C38 H13V 109.5
C37 C38 H13W 109.5
H13$ C38 H13W 109.5
H13V C38 H13W 109.5
C37 C39 H131 109.5
C37 C39 H13 109.5
H131 C39 H13 109.5
C37 C39 H13M 109.5
H131 C39 H13M 109.5
H13 C39 H13M 109.5
C32 C40 C41 112.0(2)
C32 C40 C42 109.7(2)
C41 C40 C42 110.9(2)
C32 C40 H081 108.0
C41 C40 H081 108.0
C42 C40 H081 108.0
C40 C41 H11S 109.5
C40 C41 H11T 109.5
H11S C41 H11T 109.5
C40 C41 H11U 109.5
H11S C41 H11U 109.5
H11T C41 H11U 109.5
C40 C42 H10J 109.5
C40 C42 H10K 109.5
H10J C42 H10K 109.5
C40 C42 H10L 109.5
H10J C42 H10L 109.5
H10K C42 H10L 109.5
O2 C43 C48 121.0(3)
O2 C43 C44 118.8(3)
C48 C43 C44 119.9(2)
C45 C44 C43 118.1(3)
C45 C44 C53 121.3(2)
C43 C44 C53 120.6(2)
C44 C45 C46 123.3(2)
C44 C45 H047 118.3
C46 C45 H047 118.3
C45 C46 C47 117.6(2)
C45 C46 C57 121.1(2)
C47 C46 C57 121.4(3)
C46 C47 C48 123.0(3)
C46 C47 H061 118.5
C48 C47 H061 118.5
C47 C48 C43 117.8(2)
C47 C48 C49 120.4(3)
C43 C48 C49 121.8(2)
C51 C49 C52 107.4(3)
C51 C49 C48 112.7(2)
C52 C49 C48 109.9(2)
C51 C49 C50 106.4(2)
C52 C49 C50 110.3(3)
C48 C49 C50 110.1(2)
C49 C50 H10M 109.5
C49 C50 H10N 109.5
H10M C50 H10N 109.5
C49 C50 H10O 109.5
H10M C50 H10O 109.5
H10N C50 H10O 109.5
C49 C51 H11J 109.5
C49 C51 H11K 109.5
H11J C51 H11K 109.5
C49 C51 H11L 109.5
H11J C51 H11L 109.5
H11K C51 H11L 109.5
C49 C52 H12M 109.5
C49 C52 H12N 109.5
H12M C52 H12N 109.5
C49 C52 H12O 109.5
H12M C52 H12O 109.5
H12N C52 H12O 109.5
C44 C53 C54 111.4(2)
C44 C53 C56 112.1(3)
C54 C53 C56 106.9(2)
C44 C53 C55 109.3(2)
C54 C53 C55 110.1(3)
C56 C53 C55 106.9(3)
C53 C54 H12G 109.5
C53 C54 H12H 109.5
H12G C54 H12H 109.5
C53 C54 H12I 109.5
H12G C54 H12I 109.5
H12H C54 H12I 109.5
C53 C55 H12A 109.5
C53 C55 H12B 109.5
H12A C55 H12B 109.5
C53 C55 H12C 109.5
H12A C55 H12C 109.5
H12B C55 H12C 109.5
C53 C56 H09P 109.5
C53 C56 H09Q 109.5
H09P C56 H09Q 109.5
C53 C56 H09R 109.5
H09P C56 H09R 109.5
H09Q C56 H09R 109.5
C46 C57 H11M 109.5
C46 C57 H11N 109.5
H11M C57 H11N 109.5
C46 C57 H11O 109.5
H11M C57 H11O 109.5
H11N C57 H11O 109.5
N3 C58 N4 103.4(2)
N3 C58 Ni2 127.50(17)
N4 C58 Ni2 129.05(19)
C60 C59 N4 107.1(2)
C60 C59 H039 126.4
N4 C59 H039 126.4
C59 C60 N3 106.6(2)
C59 C60 H054 126.7
N3 C60 H054 126.7
C62 C61 C66 123.5(2)
C62 C61 N3 118.2(2)
C66 C61 N3 118.3(2)
C61 C62 C63 117.1(2)
C61 C62 C70 122.3(2)
C63 C62 C70 120.6(2)
C64 C63 C62 121.0(3)
C64 C63 H065 119.5
C62 C63 H065 119.5
C65 C64 C63 120.4(3)
C65 C64 H089 119.8
C63 C64 H089 119.8
C64 C65 C66 121.6(3)
C64 C65 H071 119.2
C66 C65 H071 119.2
C65 C66 C61 116.5(3)
C65 C66 C67 121.4(2)
C61 C66 C67 122.1(2)
C69 C67 C66 113.3(3)
C69 C67 C68 110.7(3)
C66 C67 C68 109.9(3)
C69 C67 H105 107.6
C66 C67 H105 107.6
C68 C67 H105 107.6
C67 C68 H132 109.5
C67 C68 H13N 109.5
H132 C68 H13N 109.5
C67 C68 H13O 109.5
H132 C68 H13O 109.5
H13N C68 H13O 109.5
C67 C69 H13P 109.5
C67 C69 H13Q 109.5
H13P C69 H13Q 109.5
C67 C69 H13R 109.5
H13P C69 H13R 109.5
H13Q C69 H13R 109.5
C72 C70 C62 112.0(2)
C72 C70 C71 111.8(3)
C62 C70 C71 110.2(2)
C72 C70 H073 107.6
C62 C70 H073 107.6
C71 C70 H073 107.6
C70 C71 H12D 109.5
C70 C71 H12E 109.5
H12D C71 H12E 109.5
C70 C71 H12F 109.5
H12D C71 H12F 109.5
H12E C71 H12F 109.5
C70 C72 H13A 109.5
C70 C72 H13B 109.5
H13A C72 H13B 109.5
C70 C72 H13C 109.5
H13A C72 H13C 109.5
H13B C72 H13C 109.5
C78 C73 C74 123.7(2)
C78 C73 N4 117.7(2)
C74 C73 N4 118.5(2)
C75 C74 C73 116.9(2)
C75 C74 C82 120.9(2)
C73 C74 C82 122.1(2)
C76 C75 C74 120.6(3)
C76 C75 H031 119.7
C74 C75 H031 119.7
C77 C76 C75 120.6(3)
C77 C76 H067 119.7
C75 C76 H067 119.7
C76 C77 C78 121.5(3)
C76 C77 H058 119.2
C78 C77 H058 119.2
C77 C78 C73 116.6(2)
C77 C78 C79 121.1(2)
C73 C78 C79 122.3(2)
C80 C79 C81 110.5(3)
C80 C79 C78 114.5(3)
C81 C79 C78 111.9(2)
C80 C79 H046 106.5
C81 C79 H046 106.5
C78 C79 H046 106.5
C79 C80 H13D 109.5
C79 C80 H13E 109.5
H13D C80 H13E 109.5
C79 C80 H13F 109.5
H13D C80 H13F 109.5
H13E C80 H13F 109.5
C79 C81 H12$ 109.5
C79 C81 H12V 109.5
H12$ C81 H12V 109.5
C79 C81 H12W 109.5
H12$ C81 H12W 109.5
H12V C81 H12W 109.5
C74 C82 C84 110.6(2)
C74 C82 C83 112.5(2)
C84 C82 C83 110.6(2)
C74 C82 H059 107.7
C84 C82 H059 107.7
C83 C82 H059 107.7
C82 C83 H11G 109.5
C82 C83 H11H 109.5
H11G C83 H11H 109.5
C82 C83 H11I 109.5
H11G C83 H11I 109.5
H11H C83 H11I 109.5
C82 C84 H10A 109.5
C82 C84 H10B 109.5
H10A C84 H10B 109.5
C82 C84 H10C 109.5
H10A C84 H10C 109.5
H10B C84 H10C 109.5
O3 C85 C90 120.7(2)
O3 C85 C86 119.6(2)
C90 C85 C86 119.5(2)
C87 C86 C85 118.7(2)
C87 C86 C95 121.2(2)
C85 C86 C95 120.1(2)
C86 C87 C88 123.0(3)
C86 C87 H048 118.5
C88 C87 H048 118.5
C87 C88 C89 117.5(3)
C87 C88 C99 121.2(3)
C89 C88 C99 121.2(3)
C90 C89 C88 123.1(3)
C90 C89 H041 118.5
C88 C89 H041 118.5
C89 C90 C85 118.1(2)
C89 C90 C91 121.5(2)
C85 C90 C91 120.3(2)
C93 C91 C90 112.2(2)
C93 C91 C94 106.8(2)
C90 C91 C94 109.5(2)
C93 C91 C92 108.0(2)
C90 C91 C92 111.5(2)
C94 C91 C92 108.8(2)
C91 C92 H09D 109.5
C91 C92 H09E 109.5
H09D C92 H09E 109.5
C91 C92 H09F 109.5
H09D C92 H09F 109.5
H09E C92 H09F 109.5
C91 C93 H10G 109.5
C91 C93 H10H 109.5
H10G C93 H10H 109.5
C91 C93 H10I 109.5
H10G C93 H10I 109.5
H10H C93 H10I 109.5
C91 C94 H08A 109.5
C91 C94 H08B 109.5
H08A C94 H08B 109.5
C91 C94 H08C 109.5
H08A C94 H08C 109.5
H08B C94 H08C 109.5
C96 C95 C98 110.1(2)
C96 C95 C97 106.8(2)
C98 C95 C97 107.5(2)
C96 C95 C86 110.3(2)
C98 C95 C86 110.2(2)
C97 C95 C86 111.9(2)
C95 C96 H07A 109.5
C95 C96 H07B 109.5
H07A C96 H07B 109.5
C95 C96 H07C 109.5
H07A C96 H07C 109.5
H07B C96 H07C 109.5
C95 C97 H07D 109.5
C95 C97 H07E 109.5
H07D C97 H07E 109.5
C95 C97 H07F 109.5
H07D C97 H07F 109.5
H07E C97 H07F 109.5
C95 C98 H09G 109.5
C95 C98 H09H 109.5
H09G C98 H09H 109.5
C95 C98 H09I 109.5
H09G C98 H09I 109.5
H09H C98 H09I 109.5
C88 C99 H11P 109.5
C88 C99 H11Q 109.5
H11P C99 H11Q 109.5
C88 C99 H11R 109.5
H11P C99 H11R 109.5
H11Q C99 H11R 109.5
N6 C100 N5 103.3(2)
N6 C100 Ni3 133.04(18)
N5 C100 Ni3 123.38(17)
C102 C101 N6 107.0(2)
C102 C101 H034 126.5
N6 C101 H034 126.5
C101 C102 N5 106.4(2)
C101 C102 H027 126.8
N5 C102 H027 126.8
C104 C103 C108 123.1(2)
C104 C103 N5 118.7(2)
C108 C103 N5 118.2(2)
C105 C104 C103 117.2(2)
C105 C104 C109 121.3(2)
C103 C104 C109 121.4(2)
C106 C105 C104 120.7(2)
C106 C105 H036 119.6
C104 C105 H036 119.6
C107 C106 C105 120.9(2)
C107 C106 H091 119.6
C105 C106 H091 119.6
C106 C107 C108 120.9(2)
C106 C107 H029 119.6
C108 C107 H029 119.6
C103 C108 C107 117.1(2)
C103 C108 C112 122.7(2)
C107 C108 C112 120.1(2)
C110 C109 C111 110.6(2)
C110 C109 C104 111.0(2)
C111 C109 C104 113.4(2)
C110 C109 H076 107.2
C111 C109 H076 107.2
C104 C109 H076 107.2
C109 C110 H11D 109.5
C109 C110 H11E 109.5
H11D C110 H11E 109.5
C109 C110 H11F 109.5
H11D C110 H11F 109.5
H11E C110 H11F 109.5
C109 C111 H08D 109.5
C109 C111 H08E 109.5
H08D C111 H08E 109.5
C109 C111 H08F 109.5
H08D C111 H08F 109.5
H08E C111 H08F 109.5
C108 C112 C113 109.8(2)
C108 C112 C114 112.3(2)
C113 C112 C114 111.2(2)
C108 C112 H052 107.8
C113 C112 H052 107.8
C114 C112 H052 107.8
C112 C113 H09M 109.5
C112 C113 H09N 109.5
H09M C113 H09N 109.5
C112 C113 H09O 109.5
H09M C113 H09O 109.5
H09N C113 H09O 109.5
C112 C114 H05A 109.5
C112 C114 H05B 109.5
H05A C114 H05B 109.5
C112 C114 H05C 109.5
H05A C114 H05C 109.5
H05B C114 H05C 109.5
C120 C115 C116 123.7(2)
C120 C115 N6 117.6(2)
C116 C115 N6 118.6(2)
C117 C116 C115 116.7(2)
C117 C116 C124 120.6(2)
C115 C116 C124 122.7(2)
C118 C117 C116 120.7(3)
C118 C117 H069 119.7
C116 C117 H069 119.7
C119 C118 C117 120.9(3)
C119 C118 H074 119.5
C117 C118 H074 119.5
C118 C119 C120 121.5(3)
C118 C119 H103 119.2
C120 C119 H103 119.2
C119 C120 C115 116.4(3)
C119 C120 C121 120.8(2)
C115 C120 C121 122.8(2)
C120 C121 C122 112.3(3)
C120 C121 C123 111.6(2)
C122 C121 C123 109.9(3)
C120 C121 H095 107.6
C122 C121 H095 107.6
C123 C121 H095 107.6
C121 C122 H13G 109.5
C121 C122 H13H 109.5
H13G C122 H13H 109.5
C121 C122 H13I 109.5
H13G C122 H13I 109.5
H13H C122 H13I 109.5
C121 C123 H11$ 109.5
C121 C123 H11V 109.5
H11$ C123 H11V 109.5
C121 C123 H11W 109.5
H11$ C123 H11W 109.5
H11V C123 H11W 109.5
C126 C124 C125 109.5(3)
C126 C124 C116 111.8(2)
C125 C124 C116 112.7(3)
C126 C124 H057 107.5
C125 C124 H057 107.5
C116 C124 H057 107.5
C124 C125 H13J 109.5
C124 C125 H13K 109.5
H13J C125 H13K 109.5
C124 C125 H13L 109.5
H13J C125 H13L 109.5
H13K C125 H13L 109.5
C124 C126 H12S 109.5
C124 C126 H12T 109.5
H12S C126 H12T 109.5
C124 C126 H12U 109.5
H12S C126 H12U 109.5
H12T C126 H12U 109.5
C16 N1 C18 111.4(2)
C16 N1 C19 124.2(2)
C18 N1 C19 124.0(2)
C16 N2 C17 111.0(2)
C16 N2 C31 124.6(2)
C17 N2 C31 124.1(2)
C58 N3 C60 111.6(2)
C58 N3 C61 121.7(2)
C60 N3 C61 126.7(2)
C58 N4 C59 111.3(2)
C58 N4 C73 122.8(2)
C59 N4 C73 125.7(2)
C100 N5 C102 111.9(2)
C100 N5 C103 121.6(2)
C102 N5 C103 126.5(2)
C100 N6 C101 111.4(2)
C100 N6 C115 124.1(2)
C101 N6 C115 124.2(2)
C1 O1 Ni1 168.2(2)
C43 O2 Ni2 151.0(2)
C85 O3 Ni3 131.82(15)
O1 Ni1 C16 173.30(10)
O2 Ni2 C58 168.99(11)
O3 Ni3 C100 162.19(9)

loop_
_geom_bond_atom_site_label_1
_geom_bond_atom_site_label_2
_geom_bond_distance
C1 O1 1.321(3)
C1 C2 1.423(4)
C1 C6 1.423(3)
C2 C3 1.399(3)
C2 C11 1.541(4)
C3 C4 1.380(3)
C3 H033 0.9500
C4 C5 1.393(4)
C4 C15 1.508(3)
C5 C6 1.390(3)
C5 H022 0.9500
C6 C7 1.539(4)
C7 C9 1.532(4)
C7 C8 1.534(4)
C7 C10 1.538(4)
C8 H10D 0.9800
C8 H10E 0.9800
C8 H10F 0.9800
C9 H08M 0.9800
C9 H08N 0.9800
C9 H08O 0.9800
C10 H06A 0.9800
C10 H06B 0.9800
C10 H06C 0.9800
C11 C13 1.529(4)
C11 C12 1.534(4)
C11 C14 1.540(4)
C12 H09J 0.9800
C12 H09K 0.9800
C12 H09L 0.9800
C13 H08J 0.9800
C13 H08K 0.9800
C13 H08L 0.9800
C14 H11A 0.9800
C14 H11B 0.9800
C14 H11C 0.9800
C15 H08G 0.9800
C15 H08H 0.9800
C15 H08I 0.9800
C16 N1 1.361(3)
C16 N2 1.362(3)
C16 Ni1 1.880(2)
C17 C18 1.326(4)
C17 N2 1.399(3)
C17 H087 0.9500
C18 N1 1.396(3)
C18 H023 0.9500
C19 C20 1.396(4)
C19 C24 1.404(4)
C19 N1 1.435(3)
C20 C21 1.398(4)
C20 C28 1.510(4)
C21 C22 1.370(5)
C21 H093 0.9500
C22 C23 1.392(5)
C22 H119 0.9500
C23 C24 1.381(4)
C23 H109 0.9500
C24 C25 1.521(4)
C25 C26 1.468(5)
C25 C27 1.498(4)
C25 H102 1.0000
C26 H13S 0.9800
C26 H13T 0.9800
C26 H13U 0.9800
C27 H12P 0.9800
C27 H12Q 0.9800
C27 H12R 0.9800
C28 C29 1.533(4)
C28 C30 1.534(4)
C28 H042 1.0000
C29 H09A 0.9800
C29 H09B 0.9800
C29 H09C 0.9800
C30 H12J 0.9800
C30 H12K 0.9800
C30 H12L 0.9800
C31 C32 1.381(4)
C31 C36 1.410(4)
C31 N2 1.439(3)
C32 C33 1.401(4)
C32 C40 1.516(4)
C33 C34 1.376(5)
C33 H110 0.9500
C34 C35 1.350(5)
C34 H123 0.9500
C35 C36 1.390(5)
C35 H128 0.9500
C36 C37 1.510(5)
C37 C38 1.495(5)
C37 C39 1.519(4)
C37 H107 1.0000
C38 H13$ 0.9800
C38 H13V 0.9800
C38 H13W 0.9800
C39 H131 0.9800
C39 H13 0.9800
C39 H13M 0.9800
C40 C41 1.518(4)
C40 C42 1.534(4)
C40 H081 1.0000
C41 H11S 0.9800
C41 H11T 0.9800
C41 H11U 0.9800
C42 H10J 0.9800
C42 H10K 0.9800
C42 H10L 0.9800
C43 O2 1.337(3)
C43 C48 1.423(4)
C43 C44 1.425(4)
C44 C45 1.381(4)
C44 C53 1.532(4)
C45 C46 1.382(4)
C45 H047 0.9500
C46 C47 1.389(4)
C46 C57 1.508(4)
C47 C48 1.392(4)
C47 H061 0.9500
C48 C49 1.546(4)
C49 C51 1.524(4)
C49 C52 1.536(4)
C49 C50 1.550(4)
C50 H10M 0.9800
C50 H10N 0.9800
C50 H10O 0.9800
C51 H11J 0.9800
C51 H11K 0.9800
C51 H11L 0.9800
C52 H12M 0.9800
C52 H12N 0.9800
C52 H12O 0.9800
C53 C54 1.534(4)
C53 C56 1.542(4)
C53 C55 1.556(4)
C54 H12G 0.9800
C54 H12H 0.9800
C54 H12I 0.9800
C55 H12A 0.9800
C55 H12B 0.9800
C55 H12C 0.9800
C56 H09P 0.9800
C56 H09Q 0.9800
C56 H09R 0.9800
C57 H11M 0.9800
C57 H11N 0.9800
C57 H11O 0.9800
C58 N3 1.360(3)
C58 N4 1.365(3)
C58 Ni2 1.863(3)
C59 C60 1.334(4)
C59 N4 1.386(3)
C59 H039 0.9500
C60 N3 1.391(3)
C60 H054 0.9500
C61 C62 1.389(4)
C61 C66 1.404(4)
C61 N3 1.443(3)
C62 C63 1.396(4)
C62 C70 1.514(4)
C63 C64 1.387(4)
C63 H065 0.9500
C64 C65 1.365(4)
C64 H089 0.9500
C65 C66 1.399(4)
C65 H071 0.9500
C66 C67 1.512(4)
C67 C69 1.510(5)
C67 C68 1.530(5)
C67 H105 1.0000
C68 H132 0.9800
C68 H13N 0.9800
C68 H13O 0.9800
C69 H13P 0.9800
C69 H13Q 0.9800
C69 H13R 0.9800
C70 C72 1.497(4)
C70 C71 1.531(4)
C70 H073 1.0000
C71 H12D 0.9800
C71 H12E 0.9800
C71 H12F 0.9800
C72 H13A 0.9800
C72 H13B 0.9800
C72 H13C 0.9800
C73 C78 1.394(4)
C73 C74 1.395(3)
C73 N4 1.438(3)
C74 C75 1.394(4)
C74 C82 1.513(4)
C75 C76 1.380(4)
C75 H031 0.9500
C76 C77 1.374(4)
C76 H067 0.9500
C77 C78 1.387(4)
C77 H058 0.9500
C78 C79 1.518(4)
C79 C80 1.479(4)
C79 C81 1.494(4)
C79 H046 1.0000
C80 H13D 0.9800
C80 H13E 0.9800
C80 H13F 0.9800
C81 H12$ 0.9800
C81 H12V 0.9800
C81 H12W 0.9800
C82 C84 1.524(4)
C82 C83 1.530(4)
C82 H059 1.0000
C83 H11G 0.9800
C83 H11H 0.9800
C83 H11I 0.9800
C84 H10A 0.9800
C84 H10B 0.9800
C84 H10C 0.9800
C85 O3 1.328(3)
C85 C90 1.423(3)
C85 C86 1.424(4)
C86 C87 1.382(4)
C86 C95 1.548(4)
C87 C88 1.384(4)
C87 H048 0.9500
C88 C89 1.392(4)
C88 C99 1.516(4)
C89 C90 1.389(4)
C89 H041 0.9500
C90 C91 1.535(4)
C91 C93 1.529(4)
C91 C94 1.542(4)
C91 C92 1.556(4)
C92 H09D 0.9800
C92 H09E 0.9800
C92 H09F 0.9800
C93 H10G 0.9800
C93 H10H 0.9800
C93 H10I 0.9800
C94 H08A 0.9800
C94 H08B 0.9800
C94 H08C 0.9800
C95 C96 1.525(4)
C95 C98 1.537(4)
C95 C97 1.540(4)
C96 H07A 0.9800
C96 H07B 0.9800
C96 H07C 0.9800
C97 H07D 0.9800
C97 H07E 0.9800
C97 H07F 0.9800
C98 H09G 0.9800
C98 H09H 0.9800
C98 H09I 0.9800
C99 H11P 0.9800
C99 H11Q 0.9800
C99 H11R 0.9800
C100 N6 1.357(3)
C100 N5 1.369(3)
C100 Ni3 1.875(3)
C101 C102 1.341(3)
C101 N6 1.392(3)
C101 H034 0.9500
C102 N5 1.383(3)
C102 H027 0.9500
C103 C104 1.396(3)
C103 C108 1.396(3)
C103 N5 1.442(3)
C104 C105 1.392(3)
C104 C109 1.523(3)
C105 C106 1.383(4)
C105 H036 0.9500
C106 C107 1.370(4)
C106 H091 0.9500
C107 C108 1.398(4)
C107 H029 0.9500
C108 C112 1.519(4)
C109 C110 1.517(4)
C109 C111 1.523(4)
C109 H076 1.0000
C110 H11D 0.9800
C110 H11E 0.9800
C110 H11F 0.9800
C111 H08D 0.9800
C111 H08E 0.9800
C111 H08F 0.9800
C112 C113 1.529(4)
C112 C114 1.532(4)
C112 H052 1.0000
C113 H09M 0.9800
C113 H09N 0.9800
C113 H09O 0.9800
C114 H05A 0.9800
C114 H05B 0.9800
C114 H05C 0.9800
C115 C120 1.394(3)
C115 C116 1.399(4)
C115 N6 1.448(3)
C116 C117 1.395(4)
C116 C124 1.522(3)
C117 C118 1.373(4)
C117 H069 0.9500
C118 C119 1.371(4)
C118 H074 0.9500
C119 C120 1.387(4)
C119 H103 0.9500
C120 C121 1.514(4)
C121 C122 1.525(4)
C121 C123 1.530(4)
C121 H095 1.0000
C122 H13G 0.9800
C122 H13H 0.9800
C122 H13I 0.9800
C123 H11$ 0.9800
C123 H11V 0.9800
C123 H11W 0.9800
C124 C126 1.494(4)
C124 C125 1.512(5)
C124 H057 1.0000
C125 H13J 0.9800
C125 H13K 0.9800
C125 H13L 0.9800
C126 H12S 0.9800
C126 H12T 0.9800
C126 H12U 0.9800
O1 Ni1 1.7612(19)
O2 Ni2 1.778(2)
O3 Ni3 1.8374(17)

loop_
_platon_squeeze_void_nr
_platon_squeeze_void_average_x
_platon_squeeze_void_average_y
_platon_squeeze_void_average_z
_platon_squeeze_void_volume
_platon_squeeze_void_count_electrons
_platon_squeeze_void_content
1 0.000 0.000 0.000 975 182 ' '
2 0.148 0.543 0.868 5 0 ' '
3 0.359 0.064 0.604 10 1 ' '
4 0.641 0.936 0.396 10 1 ' '
5 0.851 0.456 0.132 6 0 ' '
